data_1515818
loop_
_publ_author_name
'Krauss, Hannes'
'Bal\'azs, Gabor'
'Bodensteiner, Michael'
'Scheer, Manfred'

_publ_section_title
;
 The potential of a cyclo-As5 ligand complex in coordination chemistry
;
_journal_issue 3
_journal_name_full 'Chemical Science'
_journal_page_first 337
_journal_paper_doi 10.1039/c0sc00254b
_journal_volume 1
_journal_year 2010
_chemical_compound_source 'see text'
_chemical_formula_moiety 'C12 H18 As5 Br3 Cu3 Fe N'
_chemical_formula_sum 'C12 H18 As5 Br3 Cu3 Fe N'
_chemical_formula_weight 1037.07
_chemical_name_systematic ?
_space_group_IT_number 14
_symmetry_cell_setting monoclinic
_symmetry_Int_Tables_number 14
_symmetry_space_group_name_Hall '-P 2ybc'
_symmetry_space_group_name_H-M 'P 1 21/c 1'
_atom_sites_solution_hydrogens geom
_atom_sites_solution_primary direct
_atom_sites_solution_secondary difmap
_cell_angle_alpha 90
_cell_angle_beta 90.118(2)
_cell_angle_gamma 90
_cell_formula_units_Z 4
_cell_length_a 11.8229(4)
_cell_length_b 21.7908(8)
_cell_length_c 8.6497(2)
_cell_measurement_reflns_used 10271
_cell_measurement_temperature 123.0(1)
_cell_measurement_theta_max 66.5069
_cell_measurement_theta_min 2.0235
_cell_volume 2228.42(12)
_computing_cell_refinement
;
CrysAlis RED, Oxford Diffraction Ltd.,
Version 1.171.32.30 (release 18-06-2008 CrysAlis171 .NET)
(compiled Jun 18 2008,17:52:12)
;
_computing_data_collection
;
CrysAlis CCD, Oxford Diffraction Ltd.,
Version 1.171.32.30 (release 18-06-2008 CrysAlis171 .NET)
(compiled Jun 18 2008,17:52:12)
;
_computing_data_reduction
;
CrysAlis RED, Oxford Diffraction Ltd.,
Version 1.171.32.30 (release 18-06-2008 CrysAlis171 .NET)
(compiled Jun 18 2008,17:52:12)
;
_computing_molecular_graphics 'PLATON (Spek, 2003)'
_computing_publication_material 'PLATON (Spek, 2003)'
_computing_structure_refinement 'SHELXL-97 (Sheldrick, 1997)'
_computing_structure_solution 'SIR-97 (Altomare, 1997)'
_diffrn_ambient_temperature 123.0(1)
_diffrn_detector_area_resol_mean 10.5431
_diffrn_measured_fraction_theta_full 0.995
_diffrn_measured_fraction_theta_max 0.995
_diffrn_measurement_details
;
1 omega 33.00 86.00 1.0000 3.0000
omega____ theta____ kappa____ phi______ omega'___ theta'___ frames
- 11.6137 45.0000 0.0000 0.0000 0.0000 53

2 omega 10.00 22.00 1.0000 3.0000
omega____ theta____ kappa____ phi______ omega'___ theta'___ frames
- -11.6137 45.0000 300.0000 0.0000 0.0000 12

3 omega -53.00 16.00 1.0000 3.0000
omega____ theta____ kappa____ phi______ omega'___ theta'___ frames
- -11.6137 -45.0000 120.0000 0.0000 0.0000 69

4 omega -13.00 45.00 1.0000 3.0000
omega____ theta____ kappa____ phi______ omega'___ theta'___ frames
- 11.6137 -77.0000 60.0000 0.0000 0.0000 58

5 omega 11.00 61.00 1.0000 3.0000
omega____ theta____ kappa____ phi______ omega'___ theta'___ frames
- -11.6137 45.0000 240.0000 0.0000 0.0000 50

6 omega -169.00 -110.00 1.0000 20.0000
omega____ theta____ kappa____ phi______ omega'___ theta'___ frames
- -90.0000 -77.0000 240.0000 0.0000 0.0000 59

7 omega -118.00 -64.00 1.0000 20.0000
omega____ theta____ kappa____ phi______ omega'___ theta'___ frames
- -90.0000 45.0000 270.0000 0.0000 0.0000 54

8 omega -118.00 -64.00 1.0000 20.0000
omega____ theta____ kappa____ phi______ omega'___ theta'___ frames
- -90.0000 45.0000 210.0000 0.0000 0.0000 54

9 omega -116.00 -62.00 1.0000 20.0000
omega____ theta____ kappa____ phi______ omega'___ theta'___ frames
- -90.0000 111.0000 193.0000 0.0000 0.0000 54

10 omega -119.00 -64.00 1.0000 20.0000
omega____ theta____ kappa____ phi______ omega'___ theta'___ frames
- -90.0000 119.0000 5.0000 0.0000 0.0000 55

11 omega -118.00 -64.00 1.0000 20.0000
omega____ theta____ kappa____ phi______ omega'___ theta'___ frames
- -90.0000 45.0000 330.0000 0.0000 0.0000 54

12 omega -165.00 -111.00 1.0000 20.0000
omega____ theta____ kappa____ phi______ omega'___ theta'___ frames
- -90.0000 -45.0000 270.0000 0.0000 0.0000 54

13 omega -165.00 -111.00 1.0000 20.0000
omega____ theta____ kappa____ phi______ omega'___ theta'___ frames
- -90.0000 -45.0000 120.0000 0.0000 0.0000 54

14 omega -115.00 -62.00 1.0000 20.0000
omega____ theta____ kappa____ phi______ omega'___ theta'___ frames
- -90.0000 -45.0000 300.0000 0.0000 0.0000 53

15 omega -64.00 -15.00 1.0000 20.0000
omega____ theta____ kappa____ phi______ omega'___ theta'___ frames
- -90.0000 108.0000 260.0000 0.0000 0.0000 49

16 omega 8.00 64.00 1.0000 20.0000
omega____ theta____ kappa____ phi______ omega'___ theta'___ frames
- 93.5000 0.0000 90.0000 0.0000 0.0000 56

17 omega 69.00 125.00 1.0000 20.0000
omega____ theta____ kappa____ phi______ omega'___ theta'___ frames
- 93.5000 -77.0000 240.0000 0.0000 0.0000 56

18 omega 83.00 110.00 1.0000 20.0000
omega____ theta____ kappa____ phi______ omega'___ theta'___ frames
- 93.5000 45.0000 270.0000 0.0000 0.0000 27

19 omega 79.00 108.00 1.0000 20.0000
omega____ theta____ kappa____ phi______ omega'___ theta'___ frames
- 93.5000 45.0000 180.0000 0.0000 0.0000 29

20 omega 16.00 125.00 1.0000 20.0000
omega____ theta____ kappa____ phi______ omega'___ theta'___ frames
- 93.5000 -77.0000 60.0000 0.0000 0.0000 109

21 omega 78.00 119.00 1.0000 20.0000
omega____ theta____ kappa____ phi______ omega'___ theta'___ frames
- 93.5000 45.0000 120.0000 0.0000 0.0000 41

22 omega 18.00 73.00 1.0000 20.0000
omega____ theta____ kappa____ phi______ omega'___ theta'___ frames
- 93.5000 -77.0000 0.0000 0.0000 0.0000 55

23 omega 125.00 175.00 1.0000 20.0000
omega____ theta____ kappa____ phi______ omega'___ theta'___ frames
- 93.5000 0.0000 30.0000 0.0000 0.0000 50

24 omega 74.00 123.00 1.0000 20.0000
omega____ theta____ kappa____ phi______ omega'___ theta'___ frames
- 93.5000 -77.0000 150.0000 0.0000 0.0000 49

25 omega 115.00 141.00 1.0000 20.0000
omega____ theta____ kappa____ phi______ omega'___ theta'___ frames
- 93.5000 45.0000 90.0000 0.0000 0.0000 26

;
_diffrn_measurement_device_type 'Oxford Diffraction Gemini Ultra'
_diffrn_measurement_method omega-scan
_diffrn_radiation_monochromator mirror
_diffrn_radiation_probe x-ray
_diffrn_radiation_source 'Ultra (Cu) X-ray Source'
_diffrn_radiation_type CuK\a
_diffrn_radiation_wavelength 1.54178
_diffrn_reflns_av_R_equivalents 0.0816
_diffrn_reflns_av_sigmaI/netI 0.0509
_diffrn_reflns_limit_h_max 13
_diffrn_reflns_limit_h_min -13
_diffrn_reflns_limit_k_max 25
_diffrn_reflns_limit_k_min -25
_diffrn_reflns_limit_l_max 9
_diffrn_reflns_limit_l_min -10
_diffrn_reflns_number 15185
_diffrn_reflns_reduction_process
;
;
_diffrn_reflns_theta_full 65.08
_diffrn_reflns_theta_max 65.08
_diffrn_reflns_theta_min 3.74
_exptl_absorpt_coefficient_mu 22.890
_exptl_absorpt_correction_T_max 0.777
_exptl_absorpt_correction_T_min 0.202
_exptl_absorpt_correction_type analytical
_exptl_absorpt_process_details
;
CrysAlis RED, Oxford Diffraction Ltd.,
Version 1.171.32.30 (release 18-06-2008 CrysAlis171 .NET)
(compiled Jun 18 2008,17:52:12)
Analytical absorption correction using crystal faces,
implemented in SCALE3 ABSPACK scaling algorithm.
;
_exptl_crystal_colour 'red brown'
_exptl_crystal_density_diffrn 3.091
_exptl_crystal_density_method 'Not Measured'
_exptl_crystal_description plate
_exptl_crystal_F_000 1920
_exptl_crystal_size_max 0.113
_exptl_crystal_size_mid 0.072
_exptl_crystal_size_min 0.011
_refine_diff_density_max 1.092
_refine_diff_density_min -1.102
_refine_diff_density_rms 0.225
_refine_ls_extinction_method none
_refine_ls_goodness_of_fit_ref 1.052
_refine_ls_hydrogen_treatment constr
_refine_ls_matrix_type full
_refine_ls_number_constraints 0
_refine_ls_number_parameters 232
_refine_ls_number_reflns 3774
_refine_ls_number_restraints 0
_refine_ls_restrained_S_all 1.052
_refine_ls_R_factor_all 0.0472
_refine_ls_R_factor_gt 0.0381
_refine_ls_shift/su_max 0.000
_refine_ls_shift/su_mean 0.000
_refine_ls_structure_factor_coef Fsqd
_refine_ls_weighting_details 'calc w=1/[\s^2^(Fo^2^)+(0.0523P)^2^+2.2065P] where P=(Fo^2^+2Fc^2^)/3'
_refine_ls_weighting_scheme calc
_refine_ls_wR_factor_gt 0.0839
_refine_ls_wR_factor_ref 0.0889
_reflns_number_gt 3269
_reflns_number_total 3774
_reflns_threshold_expression >2\s(i)
_cod_data_source_file c0sc00254b.txt
_cod_data_source_block hfk40_2
_cod_depositor_comments
;
The following automatic conversions were performed:

'_symmetry_cell_setting' value 'Monoclinic' changed to 'monoclinic'
according to
/usr/data/users/saulius/automatic-downloads/retrospective/RSC/lib/dictionaries/cif_core.dic
dictionary named 'cif_core.dic' version 2.4.2 from 2011-04-26.

Automatic conversion script
Id: cif_fix_values 2281 2013-09-26 08:29:07Z andrius 
;
_cod_original_sg_symbol_H-M 'P 21/c'
_cod_database_code 1515818

loop_
_symmetry_equiv_pos_site_id
_symmetry_equiv_pos_as_xyz
1 x,y,z
2 -x,1/2+y,1/2-z
3 -x,-y,-z
4 x,1/2-y,1/2+z

loop_
_atom_site_aniso_label
_atom_site_aniso_U_11
_atom_site_aniso_U_22
_atom_site_aniso_U_33
_atom_site_aniso_U_23
_atom_site_aniso_U_13
_atom_site_aniso_U_12
Br1 0.0259(3) 0.0166(3) 0.0153(3) 0.0018(2) -0.0019(2) 0.0007(2)
Br2 0.0195(3) 0.0170(3) 0.0164(3) -0.0005(2) 0.0013(2) -0.0015(2)
Br3 0.0212(3) 0.0153(3) 0.0275(3) -0.0019(2) -0.0043(3) 0.0013(2)
As1 0.0174(3) 0.0140(3) 0.0168(3) 0.0008(2) -0.0041(3) -0.0004(2)
As2 0.0218(3) 0.0152(3) 0.0133(3) -0.0014(2) 0.0008(2) 0.0007(3)
As3 0.0148(3) 0.0169(3) 0.0167(3) 0.0009(2) 0.0002(2) 0.0004(2)
As4 0.0195(3) 0.0134(3) 0.0138(3) -0.0014(2) -0.0013(2) -0.0006(2)
As5 0.0173(3) 0.0141(3) 0.0159(3) 0.0004(2) 0.0022(2) 0.0013(2)
Cu1 0.0302(5) 0.0147(4) 0.0184(5) 0.0001(3) 0.0012(4) 0.0000(4)
Cu2 0.0266(5) 0.0156(4) 0.0193(4) 0.0011(3) -0.0048(4) -0.0011(4)
Cu3 0.0212(5) 0.0154(4) 0.0182(4) -0.0008(3) 0.0001(3) -0.0008(3)
Fe1 0.0142(5) 0.0110(4) 0.0120(4) 0.0004(3) -0.0009(3) 0.0001(3)
N1 0.022(3) 0.018(2) 0.019(3) -0.001(2) 0.000(2) 0.001(2)
C1 0.018(3) 0.011(3) 0.025(3) 0.010(2) -0.002(2) -0.003(2)
C2 0.028(3) 0.010(3) 0.021(3) 0.001(2) -0.006(3) 0.003(3)
C3 0.027(3) 0.017(3) 0.023(3) 0.005(3) 0.005(3) 0.005(3)
C4 0.024(3) 0.017(3) 0.019(3) 0.006(2) -0.007(3) -0.003(3)
C5 0.020(3) 0.014(3) 0.015(3) 0.004(2) 0.002(2) -0.001(2)
C6 0.022(3) 0.033(4) 0.053(5) 0.024(3) -0.011(3) -0.012(3)
C7 0.066(5) 0.021(3) 0.023(4) -0.007(3) -0.009(3) -0.004(3)
C8 0.043(4) 0.032(4) 0.045(5) 0.017(3) 0.020(3) 0.019(3)
C9 0.029(4) 0.035(4) 0.046(4) 0.011(3) -0.026(3) -0.007(3)
C10 0.042(4) 0.020(3) 0.026(3) -0.002(3) 0.008(3) 0.006(3)
C11 0.007(3) 0.017(3) 0.025(3) 0.007(3) 0.004(2) 0.001(2)
C12 0.022(3) 0.014(3) 0.019(3) -0.004(2) -0.001(2) -0.002(2)

loop_
_atom_site_label
_atom_site_type_symbol
_atom_site_thermal_displace_type
_atom_site_fract_x
_atom_site_fract_y
_atom_site_fract_z
_atom_site_occupancy
_atom_site_U_iso_or_equiv
_atom_site_calc_flag
_atom_site_refinement_flags
Br1 Br Uani 0.21012(5) 0.06005(3) 0.28933(7) 1.000 0.0193(2) . .
Br2 Br Uani 0.40640(5) 0.13434(3) 0.59185(7) 1.000 0.0176(2) . .
Br3 Br Uani 0.08460(5) 0.16233(3) 0.63062(7) 1.000 0.0213(2) . .
As1 As Uani 0.11503(5) -0.05231(3) 0.58041(7) 1.000 0.0161(2) . .
As2 As Uani 0.30329(5) -0.07403(3) 0.50054(7) 1.000 0.0168(2) . .
As3 As Uani 0.42909(5) -0.03073(3) 0.68732(7) 1.000 0.0161(2) . .
As4 As Uani 0.32155(5) 0.01119(3) 0.89228(7) 1.000 0.0156(2) . .
As5 As Uani 0.12679(5) 0.00955(3) 0.81085(7) 1.000 0.0158(2) . .
Cu1 Cu Uani 0.11837(8) 0.05955(4) 0.54437(10) 1.000 0.0211(3) . .
Cu2 Cu Uani 0.35345(8) 0.03625(4) 0.48127(10) 1.000 0.0205(3) . .
Cu3 Cu Uani 0.24391(7) 0.10801(4) 0.76998(10) 1.000 0.0183(3) . .
Fe1 Fe Uani 0.25151(7) -0.08577(4) 0.77931(10) 1.000 0.0124(3) . .
N1 N Uani 0.2644(4) 0.1614(2) 0.9598(6) 1.000 0.0197(16) . .
C1 C Uani 0.1419(5) -0.1541(3) 0.8663(7) 1.000 0.0180(17) . .
C2 C Uani 0.2176(5) -0.1806(3) 0.7618(7) 1.000 0.0197(17) . .
C3 C Uani 0.3299(5) -0.1716(3) 0.8176(7) 1.000 0.0223(17) . .
C4 C Uani 0.3209(5) -0.1379(3) 0.9602(7) 1.000 0.0200(17) . .
C5 C Uani 0.2052(5) -0.1275(3) 0.9897(7) 1.000 0.0163(17) . .
C6 C Uani 0.0139(6) -0.1579(3) 0.8622(9) 1.000 0.036(2) . .
C7 C Uani 0.1857(7) -0.2173(3) 0.6210(8) 1.000 0.037(2) . .
C8 C Uani 0.4374(7) -0.1955(4) 0.7511(10) 1.000 0.040(3) . .
C9 C Uani 0.4181(6) -0.1236(4) 1.0641(9) 1.000 0.037(2) . .
C10 C Uani 0.1574(6) -0.0981(3) 1.1295(8) 1.000 0.0293(19) . .
C11 C Uani 0.2669(4) 0.1852(3) 1.0775(7) 1.000 0.0163(17) . .
C12 C Uani 0.2702(5) 0.2153(3) 1.2272(7) 1.000 0.0183(17) . .
H6A H Uiso -0.01210 -0.15820 0.75450 1.000 0.0540 calc R
H6B H Uiso -0.01820 -0.12240 0.91590 1.000 0.0540 calc R
H6C H Uiso -0.01080 -0.19570 0.91350 1.000 0.0540 calc R
H7A H Uiso 0.16830 -0.25960 0.65150 1.000 0.0550 calc R
H7B H Uiso 0.24890 -0.21730 0.54780 1.000 0.0550 calc R
H7C H Uiso 0.11910 -0.19890 0.57180 1.000 0.0550 calc R
H8A H Uiso 0.45500 -0.23540 0.79730 1.000 0.0600 calc R
H8B H Uiso 0.49890 -0.16660 0.77340 1.000 0.0600 calc R
H8C H Uiso 0.42900 -0.20010 0.63900 1.000 0.0600 calc R
H9A H Uiso 0.39970 -0.08780 1.12790 1.000 0.0550 calc R
H9B H Uiso 0.48520 -0.11470 1.00170 1.000 0.0550 calc R
H9C H Uiso 0.43340 -0.15900 1.13110 1.000 0.0550 calc R
H10A H Uiso 0.14060 -0.12960 1.20700 1.000 0.0440 calc R
H10B H Uiso 0.08770 -0.07640 1.10200 1.000 0.0440 calc R
H10C H Uiso 0.21230 -0.06890 1.17200 1.000 0.0440 calc R
H12A H Uiso 0.30900 0.18880 1.30190 1.000 0.0280 calc R
H12B H Uiso 0.19280 0.22310 1.26250 1.000 0.0280 calc R
H12C H Uiso 0.31090 0.25430 1.21820 1.000 0.0280 calc R

loop_
_atom_type_symbol
_atom_type_description
_atom_type_scat_dispersion_real
_atom_type_scat_dispersion_imag
_atom_type_scat_source
N N 0.0311 0.0180 'International Tables Vol C Tables 4.2.6.8 and 6.1.1.4'
Fe Fe -1.1336 3.1974 'International Tables Vol C Tables 4.2.6.8 and 6.1.1.4'
Cu Cu -1.9646 0.5888 'International Tables Vol C Tables 4.2.6.8 and 6.1.1.4'
Br Br -0.6763 1.2805 'International Tables Vol C Tables 4.2.6.8 and 6.1.1.4'
As As -0.9300 1.0051 'International Tables Vol C Tables 4.2.6.8 and 6.1.1.4'
H H 0.0000 0.0000 'International Tables Vol C Tables 4.2.6.8 and 6.1.1.4'
C C 0.0181 0.0091 'International Tables Vol C Tables 4.2.6.8 and 6.1.1.4'

loop_
_geom_angle_atom_site_label_1
_geom_angle_atom_site_label_2
_geom_angle_atom_site_label_3
_geom_angle
_geom_angle_site_symmetry_1
_geom_angle_site_symmetry_3
_geom_angle_publ_flag
Cu1 Br1 Cu2 72.19(3) . . yes
Cu2 Br2 Cu3 81.06(3) . . yes
Cu1 Br3 Cu3 65.55(3) . . yes
As2 As1 As5 107.40(3) . . yes
As2 As1 Cu1 98.35(3) . . yes
As2 As1 Fe1 62.14(3) . . yes
As2 As1 Cu1 138.95(3) . 3_556 yes
As5 As1 Cu1 63.21(3) . . yes
As5 As1 Fe1 63.38(3) . . yes
As5 As1 Cu1 112.51(3) . 3_556 yes
Cu1 As1 Fe1 111.78(4) . . yes
Cu1 As1 Cu1 91.25(3) . 3_556 yes
Cu1 As1 Fe1 147.69(4) 3_556 . yes
As1 As2 As3 107.86(3) . . yes
As1 As2 Cu2 92.91(3) . . yes
As1 As2 Fe1 60.64(3) . . yes
As3 As2 Cu2 60.93(3) . . yes
As3 As2 Fe1 62.72(3) . . yes
Cu2 As2 Fe1 102.87(4) . . yes
As2 As3 As4 108.93(3) . . yes
As2 As3 Cu2 61.39(3) . . yes
As2 As3 Fe1 60.83(3) . . yes
As2 As3 Cu2 101.01(3) . 3_656 yes
As4 As3 Cu2 96.79(3) . . yes
As4 As3 Fe1 60.22(3) . . yes
As4 As3 Cu2 148.52(3) . 3_656 yes
Cu2 As3 Fe1 101.90(4) . . yes
Cu2 As3 Cu2 88.97(3) . 3_656 yes
Cu2 As3 Fe1 148.43(4) 3_656 . yes
As3 As4 As5 106.87(3) . . yes
As3 As4 Cu3 101.74(3) . . yes
As3 As4 Fe1 63.50(3) . . yes
As5 As4 Cu3 62.89(3) . . yes
As5 As4 Fe1 63.37(3) . . yes
Cu3 As4 Fe1 115.25(4) . . yes
As1 As5 As4 107.69(3) . . yes
As1 As5 Cu1 59.31(3) . . yes
As1 As5 Cu3 112.47(3) . . yes
As1 As5 Fe1 59.39(3) . . yes
As4 As5 Cu1 107.07(3) . . yes
As4 As5 Cu3 60.92(3) . . yes
As4 As5 Fe1 59.52(3) . . yes
Cu1 As5 Cu3 62.66(3) . . yes
Cu1 As5 Fe1 105.75(4) . . yes
Cu3 As5 Fe1 110.53(3) . . yes
Br1 Cu1 Br3 110.45(4) . . yes
Br1 Cu1 As1 97.20(4) . . yes
Br1 Cu1 As5 142.70(4) . . yes
Br1 Cu1 As1 94.91(3) . 3_556 yes
Br3 Cu1 As1 152.30(5) . . yes
Br3 Cu1 As5 97.13(4) . . yes
Br3 Cu1 As1 90.43(3) . 3_556 yes
As1 Cu1 As5 57.48(3) . . yes
As1 Cu1 As1 88.75(3) . 3_556 yes
As1 Cu1 As5 109.92(4) 3_556 . yes
Br1 Cu2 Br2 105.13(4) . . yes
Br1 Cu2 As2 94.95(4) . . yes
Br1 Cu2 As3 150.64(5) . . yes
Br1 Cu2 As3 106.12(4) . 3_656 yes
Br2 Cu2 As2 152.80(4) . . yes
Br2 Cu2 As3 98.25(4) . . yes
Br2 Cu2 As3 90.36(3) . 3_656 yes
As2 Cu2 As3 57.68(3) . . yes
As2 Cu2 As3 101.64(3) . 3_656 yes
As3 Cu2 As3 91.03(3) . 3_656 yes
Br2 Cu3 Br3 99.75(4) . . yes
Br2 Cu3 As4 99.69(4) . . yes
Br2 Cu3 As5 132.89(4) . . yes
Br2 Cu3 N1 105.87(14) . . yes
Br3 Cu3 As4 149.15(4) . . yes
Br3 Cu3 As5 93.16(3) . . yes
Br3 Cu3 N1 101.84(14) . . yes
As4 Cu3 As5 56.19(3) . . yes
As4 Cu3 N1 95.58(14) . . yes
As5 Cu3 N1 115.47(14) . . yes
As1 Fe1 As2 57.22(3) . . yes
As1 Fe1 As3 100.45(4) . . yes
As1 Fe1 As4 103.97(4) . . yes
As1 Fe1 As5 57.24(3) . . yes
As1 Fe1 C1 93.20(17) . . yes
As1 Fe1 C2 96.63(17) . . yes
As1 Fe1 C3 131.07(17) . . yes
As1 Fe1 C4 159.07(17) . . yes
As1 Fe1 C5 123.99(17) . . yes
As2 Fe1 As3 56.45(3) . . yes
As2 Fe1 As4 102.20(4) . . yes
As2 Fe1 As5 99.31(4) . . yes
As2 Fe1 C1 124.51(17) . . yes
As2 Fe1 C2 94.46(17) . . yes
As2 Fe1 C3 97.67(17) . . yes
As2 Fe1 C4 132.66(17) . . yes
As2 Fe1 C5 160.17(18) . . yes
As3 Fe1 As4 56.28(3) . . yes
As3 Fe1 As5 97.27(4) . . yes
As3 Fe1 C1 161.71(17) . . yes
As3 Fe1 C2 126.54(17) . . yes
As3 Fe1 C3 95.98(17) . . yes
As3 Fe1 C4 99.59(17) . . yes
As3 Fe1 C5 133.53(17) . . yes
As4 Fe1 As5 57.11(3) . . yes
As4 Fe1 C1 131.84(17) . . yes
As4 Fe1 C2 158.35(17) . . yes
As4 Fe1 C3 123.26(17) . . yes
As4 Fe1 C4 92.17(18) . . yes
As4 Fe1 C5 96.60(18) . . yes
As5 Fe1 C1 100.36(17) . . yes
As5 Fe1 C2 133.80(17) . . yes
As5 Fe1 C3 162.39(17) . . yes
As5 Fe1 C4 125.70(17) . . yes
As5 Fe1 C5 96.16(17) . . yes
C1 Fe1 C2 38.7(2) . . yes
C1 Fe1 C3 65.8(2) . . yes
C1 Fe1 C4 65.9(2) . . yes
C1 Fe1 C5 39.5(2) . . yes
C2 Fe1 C3 39.5(2) . . yes
C2 Fe1 C4 66.3(2) . . yes
C2 Fe1 C5 65.8(2) . . yes
C3 Fe1 C4 40.0(2) . . yes
C3 Fe1 C5 66.3(2) . . yes
C4 Fe1 C5 39.2(2) . . yes
Cu3 N1 C11 170.1(5) . . yes
Fe1 C1 C2 70.6(4) . . yes
Fe1 C1 C5 70.1(4) . . yes
Fe1 C1 C6 130.0(5) . . yes
C2 C1 C5 108.4(5) . . no
C2 C1 C6 127.1(6) . . no
C5 C1 C6 124.2(6) . . no
Fe1 C2 C1 70.8(4) . . yes
Fe1 C2 C3 70.4(4) . . yes
Fe1 C2 C7 128.8(4) . . yes
C1 C2 C3 108.7(5) . . no
C1 C2 C7 125.7(6) . . no
C3 C2 C7 125.4(6) . . no
Fe1 C3 C2 70.2(4) . . yes
Fe1 C3 C4 69.5(4) . . yes
Fe1 C3 C8 128.5(5) . . yes
C2 C3 C4 106.9(5) . . no
C2 C3 C8 128.0(6) . . no
C4 C3 C8 125.0(6) . . no
Fe1 C4 C3 70.5(4) . . yes
Fe1 C4 C5 70.7(4) . . yes
Fe1 C4 C9 129.5(5) . . yes
C3 C4 C5 108.1(5) . . no
C3 C4 C9 124.4(6) . . no
C5 C4 C9 127.2(6) . . no
Fe1 C5 C1 70.5(4) . . yes
Fe1 C5 C4 70.1(4) . . yes
Fe1 C5 C10 128.2(5) . . yes
C1 C5 C4 107.9(5) . . no
C1 C5 C10 125.9(6) . . no
C4 C5 C10 126.1(6) . . no
N1 C11 C12 179.9(9) . . yes
C1 C6 H6A 109.00 . . no
C1 C6 H6B 109.00 . . no
C1 C6 H6C 109.00 . . no
H6A C6 H6B 110.00 . . no
H6A C6 H6C 109.00 . . no
H6B C6 H6C 109.00 . . no
C2 C7 H7A 110.00 . . no
C2 C7 H7B 109.00 . . no
C2 C7 H7C 110.00 . . no
H7A C7 H7B 110.00 . . no
H7A C7 H7C 109.00 . . no
H7B C7 H7C 109.00 . . no
C3 C8 H8A 109.00 . . no
C3 C8 H8B 109.00 . . no
C3 C8 H8C 109.00 . . no
H8A C8 H8B 109.00 . . no
H8A C8 H8C 110.00 . . no
H8B C8 H8C 110.00 . . no
C4 C9 H9A 110.00 . . no
C4 C9 H9B 109.00 . . no
C4 C9 H9C 109.00 . . no
H9A C9 H9B 109.00 . . no
H9A C9 H9C 110.00 . . no
H9B C9 H9C 109.00 . . no
C5 C10 H10A 109.00 . . no
C5 C10 H10B 109.00 . . no
C5 C10 H10C 109.00 . . no
H10A C10 H10B 109.00 . . no
H10A C10 H10C 109.00 . . no
H10B C10 H10C 110.00 . . no
C11 C12 H12A 109.00 . . no
C11 C12 H12B 109.00 . . no
C11 C12 H12C 109.00 . . no
H12A C12 H12B 109.00 . . no
H12A C12 H12C 110.00 . . no
H12B C12 H12C 109.00 . . no

loop_
_geom_bond_atom_site_label_1
_geom_bond_atom_site_label_2
_geom_bond_distance
_geom_bond_site_symmetry_2
_geom_bond_publ_flag
Br1 Cu1 2.4603(11) . yes
Br1 Cu2 2.4260(11) . yes
Br2 Cu2 2.4234(11) . yes
Br2 Cu3 2.5310(10) . yes
Br3 Cu1 2.3944(11) . yes
Br3 Cu3 2.5283(10) . yes
As1 As2 2.3794(8) . yes
As1 As5 2.4100(9) . yes
As1 Cu1 2.4577(11) . yes
As1 Fe1 2.4665(10) . yes
As1 Cu1 2.9652(11) 3_556 yes
As2 As3 2.3880(9) . yes
As2 Cu2 2.4809(11) . yes
As2 Fe1 2.5021(11) . yes
As3 As4 2.3671(9) . yes
As3 Cu2 2.4698(11) . yes
As3 Fe1 2.5469(10) . yes
As3 Cu2 2.9608(11) 3_656 yes
As4 As5 2.4068(8) . yes
As4 Cu3 2.5316(11) . yes
As4 Fe1 2.4701(11) . yes
As5 Cu1 2.5513(11) . yes
As5 Cu3 2.5783(11) . yes
As5 Fe1 2.5622(11) . yes
Cu3 N1 2.026(5) . yes
Fe1 C1 2.113(6) . yes
Fe1 C2 2.110(7) . yes
Fe1 C3 2.113(6) . yes
Fe1 C4 2.099(6) . yes
Fe1 C5 2.108(6) . yes
N1 C11 1.143(8) . yes
C1 C2 1.398(9) . no
C1 C5 1.426(9) . no
C1 C6 1.516(9) . no
C2 C3 1.425(8) . no
C2 C7 1.504(9) . no
C3 C4 1.440(9) . no
C3 C8 1.490(10) . no
C4 C5 1.410(8) . no
C4 C9 1.490(10) . no
C5 C10 1.482(9) . no
C11 C12 1.452(9) . no
C6 H6A 0.9800 . no
C6 H6B 0.9800 . no
C6 H6C 0.9800 . no
C7 H7A 0.9800 . no
C7 H7B 0.9800 . no
C7 H7C 0.9800 . no
C8 H8A 0.9800 . no
C8 H8B 0.9800 . no
C8 H8C 0.9800 . no
C9 H9A 0.9800 . no
C9 H9B 0.9800 . no
C9 H9C 0.9800 . no
C10 H10A 0.9800 . no
C10 H10B 0.9800 . no
C10 H10C 0.9800 . no
C12 H12A 0.9800 . no
C12 H12B 0.9800 . no
C12 H12C 0.9800 . no

loop_
_geom_contact_atom_site_label_1
_geom_contact_atom_site_label_2
_geom_contact_distance
_geom_contact_site_symmetry_2
_geom_contact_publ_flag
Br1 Br2 3.8507(9) . no
Br1 As1 3.6891(9) . no
Br1 As2 3.6165(9) . no
Br1 As4 3.8318(9) 1_554 no
Br1 C11 3.354(6) 1_554 no
Br1 C12 3.499(7) 1_554 no
Br1 C6 3.642(7) 3_556 no
Br2 As3 3.7002(9) . no
Br2 As4 3.8693(9) . no
Br2 As2 3.7627(9) 3_656 no
Br2 As3 3.8381(9) 3_656 no
Br2 Br1 3.8507(9) . no
Br2 Br3 3.8684(9) . no
Br2 C9 3.632(8) 3_657 no
Br2 C8 3.743(9) 3_656 no
Br3 N1 3.550(5) . no
Br3 As1 3.8252(9) 3_556 no
Br3 Br2 3.8684(9) . no
Br3 C12 3.552(6) 4_554 no
Br3 As5 3.7094(9) . no
Br1 H12A 3.0400 1_554 no
Br1 H6A 3.1900 3_556 no
Br1 H6B 3.1800 3_556 no
Br1 H10C 2.9900 1_554 no
Br2 H9C 3.1000 3_657 no
Br2 H12C 2.8900 4_554 no
Br2 H8C 3.1400 3_656 no
Br2 H12A 3.0000 1_554 no
Br3 H6C 3.2400 2_556 no
Br3 H7C 3.0800 3_556 no
Br3 H10A 3.1000 3_557 no
Br3 H12B 3.0300 4_554 no
As1 C6 3.560(7) . no
As1 C7 3.708(7) . no
As1 Br3 3.8252(9) 3_556 no
As2 C7 3.574(7) . no
As2 C10 3.678(7) 1_554 no
As3 C8 3.634(9) . no
As3 Br2 3.8381(9) 3_656 no
As4 Br1 3.8318(9) 1_556 no
As4 C10 3.697(7) . no
As4 C9 3.483(8) . no
As5 C10 3.637(7) . no
As1 H7C 3.2000 . no
As1 H6A 3.1400 . no
As2 H10C 3.0400 1_554 no
As2 H7B 3.2100 . no
As3 H8B 3.1600 . no
As4 H9A 3.1100 . no
As5 H10B 3.1700 . no
As5 H10B 3.0200 3_557 no
Fe1 H10B 3.4100 . no
Fe1 H10C 3.4500 . no
N1 Br3 3.550(5) . no
N1 As4 3.393(4) . no
N1 C12 3.357(8) 4_554 no
N1 H12C 2.8400 4_554 no
C1 As1 3.337(6) . no
C1 As5 3.603(7) . no
C1 C3 2.295(8) . no
C1 C4 2.293(8) . no
C1 C7 2.583(9) . no
C1 C10 2.589(9) . no
C2 As1 3.426(6) . no
C2 As2 3.396(6) . no
C2 C4 2.301(9) . no
C2 C5 2.291(9) . no
C2 C6 2.609(9) . no
C2 C8 2.621(10) . no
C3 As2 3.484(6) . no
C3 As3 3.475(6) . no
C3 C1 2.295(8) . no
C3 C5 2.307(9) . no
C3 C7 2.604(10) . no
C3 C9 2.592(10) . no
C4 As3 3.560(6) . no
C4 As4 3.302(7) . no
C4 C1 2.293(8) . no
C4 C2 2.301(9) . no
C4 C8 2.599(11) . no
C4 C10 2.578(9) . no
C5 As4 3.427(6) . no
C5 As5 3.488(6) . no
C5 C2 2.291(9) . no
C5 C3 2.307(9) . no
C5 C6 2.600(9) . no
C5 C9 2.598(9) . no
C5 C7 3.575(9) 4_545 no
C6 Br1 3.642(7) 3_556 no
C6 C11 3.414(9) 3_557 no
C7 C5 3.575(9) 4_544 no
C8 C12 3.489(10) 3_657 no
C8 Br2 3.743(9) 3_656 no
C9 Br2 3.632(8) 3_657 no
C10 As5 3.637(7) . no
C10 As4 3.697(7) . no
C10 As2 3.678(7) 1_556 no
C11 Br1 3.354(6) 1_556 no
C11 C6 3.414(9) 3_557 no
C12 N1 3.357(8) 4_555 no
C12 Br1 3.499(7) 1_556 no
C12 Br3 3.552(6) 4_555 no
C12 C8 3.489(10) 3_657 no
C5 H7A 2.8600 4_545 no
C6 H10B 2.8700 . no
C6 H7C 2.9400 . no
C6 H12B 3.0200 3_557 no
C7 H6A 2.9100 . no
C7 H8C 2.9000 . no
C8 H9B 2.8500 . no
C8 H12A 3.0400 3_657 no
C8 H7B 2.8800 . no
C9 H10C 2.8700 . no
C9 H8B 2.8500 . no
C10 H9A 2.8700 . no
C10 H6B 2.8300 . no
C11 H8B 3.0800 3_657 no
C11 H6C 3.0400 3_557 no
C12 H8B 2.9300 3_657 no
H6A As1 3.1400 . no
H6A C7 2.9100 . no
H6A H7C 2.3900 . no
H6A Br1 3.1900 3_556 no
H6A H12B 2.5700 3_557 no
H6B C10 2.8300 . no
H6B H10B 2.2700 . no
H6B Br1 3.1800 3_556 no
H6C Br3 3.2400 2_546 no
H6C C11 3.0400 3_557 no
H7A C5 2.8600 4_544 no
H7A H10A 2.4800 4_544 no
H7B As2 3.2100 . no
H7B C8 2.8800 . no
H7B H8C 2.3000 . no
H7C As1 3.2000 . no
H7C C6 2.9400 . no
H7C H6A 2.3900 . no
H7C Br3 3.0800 3_556 no
H8B As3 3.1600 . no
H8B C9 2.8500 . no
H8B H9B 2.2800 . no
H8B C11 3.0800 3_657 no
H8B C12 2.9300 3_657 no
H8B H12A 2.4100 3_657 no
H8C C7 2.9000 . no
H8C H7B 2.3000 . no
H8C Br2 3.1400 3_656 no
H9A As4 3.1100 . no
H9A C10 2.8700 . no
H9A H10C 2.2900 . no
H9B C8 2.8500 . no
H9B H8B 2.2800 . no
H9C Br2 3.1000 3_657 no
H10A Br3 3.1000 3_557 no
H10A H7A 2.4800 4_545 no
H10B As5 3.1700 . no
H10B Fe1 3.4100 . no
H10B C6 2.8700 . no
H10B H6B 2.2700 . no
H10B As5 3.0200 3_557 no
H10C Br1 2.9900 1_556 no
H10C As2 3.0400 1_556 no
H10C Fe1 3.4500 . no
H10C C9 2.8700 . no
H10C H9A 2.2900 . no
H12A Br1 3.0400 1_556 no
H12A Br2 3.0000 1_556 no
H12A C8 3.0400 3_657 no
H12A H8B 2.4100 3_657 no
H12B C6 3.0200 3_557 no
H12B H6A 2.5700 3_557 no
H12B Br3 3.0300 4_555 no
H12C Br2 2.8900 4_555 no
H12C N1 2.8400 4_555 no

loop_
_geom_hbond_atom_site_label_D
_geom_hbond_atom_site_label_H
_geom_hbond_atom_site_label_A
_geom_hbond_distance_DH
_geom_hbond_distance_HA
_geom_hbond_distance_DA
_geom_hbond_angle_DHA
_geom_hbond_site_symmetry_A
_geom_hbond_publ_flag
C12 H12C Br2 0.9800 2.8900 3.835(6) 162.00 4_555 yes

loop_
_geom_torsion_atom_site_label_1
_geom_torsion_atom_site_label_2
_geom_torsion_atom_site_label_3
_geom_torsion_atom_site_label_4
_geom_torsion
_geom_torsion_site_symmetry_1
_geom_torsion_site_symmetry_2
_geom_torsion_site_symmetry_4
_geom_torsion_publ_flag
Cu1 Br1 Cu2 As3 61.41(9) . . . no
Cu1 Br1 Cu2 Br2 -80.22(4) . . . no
Cu1 Br1 Cu2 As2 81.27(4) . . . no
Cu2 Br1 Cu1 As1 -164.07(4) . . 3_556 no
Cu1 Br1 Cu2 As3 -175.10(4) . . 3_656 no
Cu2 Br1 Cu1 As5 -31.45(7) . . . no
Cu2 Br1 Cu1 Br3 103.64(4) . . . no
Cu2 Br1 Cu1 As1 -74.71(4) . . . no
Cu3 Br2 Cu2 As3 -73.55(4) . . . no
Cu2 Br2 Cu3 N1 161.11(14) . . . no
Cu3 Br2 Cu2 As2 -47.67(10) . . . no
Cu3 Br2 Cu2 As3 -164.64(3) . . 3_656 no
Cu2 Br2 Cu3 As4 62.42(4) . . . no
Cu2 Br2 Cu3 As5 10.15(6) . . . no
Cu2 Br2 Cu3 Br3 -93.50(4) . . . no
Cu3 Br2 Cu2 Br1 88.54(4) . . . no
Cu1 Br3 Cu3 N1 -163.59(14) . . . no
Cu3 Br3 Cu1 As1 157.92(4) . . 3_556 no
Cu3 Br3 Cu1 As1 69.79(10) . . . no
Cu3 Br3 Cu1 As5 47.79(3) . . . no
Cu3 Br3 Cu1 Br1 -106.68(5) . . . no
Cu1 Br3 Cu3 Br2 87.78(4) . . . no
Cu1 Br3 Cu3 As4 -40.58(8) . . . no
Cu1 Br3 Cu3 As5 -46.74(3) . . . no
Cu1 As1 As5 Fe1 144.65(4) 3_556 . . no
Cu1 As1 As2 Fe1 -148.07(6) 3_556 . . no
As2 As1 As5 As4 -9.03(4) . . . no
As2 As1 As5 Cu1 90.70(4) . . . no
As2 As1 As5 Cu3 56.13(4) . . . no
As2 As1 As5 Fe1 -45.19(3) . . . no
Cu1 As1 As5 As4 -99.73(4) . . . no
As5 As1 As2 Cu2 -57.31(4) . . . no
As5 As1 Cu1 Br1 35.74(4) 3_556 3_556 . no
As5 As1 As2 Fe1 45.84(3) . . . no
Cu1 As1 As2 As3 67.48(4) . . . no
Cu1 As1 As2 Cu2 7.14(4) . . . no
Cu1 As1 As2 Fe1 110.28(4) . . . no
Fe1 As1 As2 As3 -42.80(3) . . . no
Fe1 As1 As2 Cu2 -103.14(4) . . . no
Cu1 As1 As2 As3 169.13(4) 3_556 . . no
Cu1 As1 As2 Cu2 108.79(5) 3_556 . . no
Cu1 As1 Cu1 As1 0.00(4) 3_556 3_556 . no
Fe1 As1 Cu1 As1 -136.78(6) 3_556 3_556 . no
As2 As1 Cu1 As5 49.68(7) 3_556 3_556 . no
As5 As1 Cu1 As5 -115.95(4) 3_556 3_556 . no
Cu1 As1 Cu1 As5 -54.57(4) 3_556 3_556 . no
Fe1 As1 Cu1 As5 168.66(6) 3_556 3_556 . no
Cu1 As1 As5 Cu3 -34.57(4) . . . no
Cu1 As1 As5 Fe1 -135.89(4) . . . no
Fe1 As1 As5 As4 36.16(3) . . . no
Fe1 As1 As5 Cu1 135.89(4) . . . no
Fe1 As1 As5 Cu3 101.32(4) . . . no
Cu1 As1 As5 As4 -179.20(3) 3_556 . . no
Cu1 As1 As5 Cu1 -79.46(4) 3_556 . . no
Cu1 As1 As5 Cu3 -114.04(4) 3_556 . . no
As5 As1 Fe1 C2 138.92(17) . . . no
Cu1 As1 Fe1 C2 48.43(18) 3_556 . . no
As2 As1 Fe1 C3 -69.5(2) . . . no
As5 As1 Fe1 C3 160.5(2) . . . no
Cu1 As1 Fe1 C3 -157.5(2) . . . no
Cu1 As1 Fe1 C3 70.0(2) 3_556 . . no
As2 As1 Fe1 C4 -124.9(5) . . . no
As2 As1 Cu1 Br1 -158.63(5) 3_556 3_556 . no
As5 As1 As2 As3 3.04(4) . . . no
As2 As1 Cu1 Br1 45.17(4) . . . no
As5 As1 Cu1 Br1 150.50(4) . . . no
Fe1 As1 Cu1 Br1 108.43(4) . . . no
Cu1 As1 Cu1 Br1 -94.79(4) 3_556 . . no
As2 As1 Cu1 Br3 -131.49(10) . . . no
As5 As1 Cu1 Br3 -26.16(9) . . . no
Fe1 As1 Cu1 Br3 -68.23(11) . . . no
Cu1 As1 Cu1 Br3 88.55(10) 3_556 . . no
As2 As1 Cu1 As5 -105.33(3) . . . no
Fe1 As1 Cu1 As5 -42.07(4) . . . no
Cu1 As1 Cu1 As5 114.71(3) 3_556 . . no
As2 As1 Cu1 As1 139.96(3) . . 3_556 no
As5 As1 Cu1 As1 -114.71(3) . . 3_556 no
Fe1 As1 Cu1 As1 -156.78(3) . . 3_556 no
Cu1 As1 Cu1 As1 0.00(4) 3_556 . 3_556 no
Cu1 As1 Fe1 As5 42.00(4) . . . no
Cu1 As1 Fe1 As5 -90.50(7) 3_556 . . no
As2 As1 Fe1 C1 -129.71(17) . . . no
As5 As1 Fe1 C1 100.26(17) . . . no
Cu1 As1 Fe1 C1 142.26(17) . . . no
Cu1 As1 Fe1 C1 9.76(19) 3_556 . . no
As2 As1 Fe1 C2 -91.05(17) . . . no
Fe1 As1 Cu1 Br3 70.91(7) 3_556 3_556 . no
Cu1 As1 Fe1 C2 -179.08(17) . . . no
As5 As1 Cu1 As1 -61.38(4) 3_556 3_556 . no
As5 As1 Fe1 As3 -91.96(4) . . . no
Cu1 As1 Fe1 As3 -49.96(5) . . . no
Cu1 As1 Fe1 As3 177.54(6) 3_556 . . no
As2 As1 Fe1 As4 95.67(4) . . . no
As5 As1 Fe1 As4 -34.36(3) . . . no
Cu1 As1 Fe1 As4 7.64(5) . . . no
As5 As1 Fe1 C4 105.1(5) . . . no
Cu1 As1 Cu1 Br1 97.12(4) 3_556 3_556 . no
Fe1 As1 Cu1 Br1 -39.65(8) 3_556 3_556 . no
As2 As1 Cu1 Br3 -48.07(6) 3_556 3_556 . no
As5 As1 Cu1 Br3 146.31(3) 3_556 3_556 . no
Cu1 As1 Cu1 Br3 -152.31(4) 3_556 3_556 . no
As5 As1 Fe1 As2 -130.03(4) . . . no
As2 As1 Cu1 As1 104.25(5) 3_556 3_556 . no
Cu1 As1 Fe1 As2 139.47(7) 3_556 . . no
As2 As1 Fe1 As3 38.07(3) . . . no
Cu1 As1 Fe1 C5 -16.8(2) 3_556 . . no
Cu1 As1 Fe1 C4 147.1(5) . . . no
Cu1 As1 Fe1 C4 14.6(5) 3_556 . . no
As2 As1 Fe1 C5 -156.2(2) . . . no
Cu1 As1 Fe1 C5 115.7(2) . . . no
Cu1 As1 Fe1 As4 -124.86(6) 3_556 . . no
As2 As1 Fe1 As5 130.03(4) . . . no
As5 As1 Fe1 C5 73.7(2) . . . no
Cu1 As1 Fe1 As2 -88.03(4) . . . no
Cu2 As2 As3 Cu2 -82.71(4) . . 3_656 no
As1 As2 As3 Fe1 41.78(3) . . . no
As1 As2 As3 Cu2 -165.92(3) . . 3_656 no
Cu2 As2 As3 As4 87.44(4) . . . no
Cu2 As2 As3 Fe1 124.99(4) . . . no
As1 As2 Cu2 Br1 -59.79(4) . . . no
Fe1 As2 Cu2 Br1 -120.31(4) . . . no
As1 As2 Cu2 Br2 78.10(10) . . . no
As1 As2 Fe1 C1 68.8(2) . . . no
Fe1 As2 Cu2 Br2 17.58(11) . . . no
As1 As2 Cu2 As3 108.85(3) . . . no
As3 As2 Cu2 Br2 -30.75(9) . . . no
As1 As2 Cu2 As3 -167.39(3) . . 3_656 no
As3 As2 Cu2 As3 83.76(3) . . 3_656 no
As3 As2 Fe1 C1 -157.9(2) . . . no
Cu2 As2 Fe1 C1 154.8(2) . . . no
As1 As2 Fe1 C2 95.02(17) . . . no
As3 As2 Fe1 C2 -131.67(17) . . . no
Fe1 As2 Cu2 As3 48.32(3) . . . no
As1 As2 As3 As4 4.22(4) . . . no
As1 As2 As3 Cu2 -83.21(4) . . . no
As1 As2 Fe1 As3 -133.31(4) . . . no
Cu2 As2 Fe1 As3 -47.26(3) . . . no
As1 As2 Fe1 As4 -98.89(4) . . . no
As3 As2 Fe1 As4 34.42(3) . . . no
Cu2 As2 Fe1 As4 -12.84(4) . . . no
As1 As2 Fe1 As5 -40.73(3) . . . no
As3 As2 Fe1 As5 92.58(4) . . . no
Cu2 As2 Fe1 As5 45.32(4) . . . no
Fe1 As2 As3 As4 -37.56(3) . . . no
Fe1 As2 Cu2 As3 132.09(3) . . 3_656 no
Cu2 As2 Fe1 C3 -139.38(17) . . . no
Fe1 As2 As3 Cu2 -124.99(4) . . . no
Cu2 As2 Fe1 C2 -178.93(17) . . . no
As1 As2 Fe1 C3 134.57(17) . . . no
As3 As2 Cu2 Br1 -168.64(4) . . . no
As3 As2 Fe1 As1 133.31(4) . . . no
As3 As2 Fe1 C3 -92.11(17) . . . no
Cu2 As2 Fe1 As1 86.05(4) . . . no
As1 As2 Fe1 C4 156.5(2) . . . no
As3 As2 Fe1 C4 -70.2(2) . . . no
Cu2 As2 Fe1 C4 -117.4(2) . . . no
Fe1 As2 As3 Cu2 152.30(4) . . 3_656 no
As4 As3 Cu2 As3 101.37(7) 3_656 3_656 . no
Cu2 As3 Cu2 As3 0.00(3) 3_656 . 3_656 no
As4 As3 Cu2 Br1 -54.50(8) 3_656 3_656 . no
As2 As3 Cu2 Br1 23.60(8) . . . no
Cu2 As3 Cu2 Br1 -155.86(4) 3_656 3_656 . no
Fe1 As3 Cu2 Br1 92.74(7) 3_656 3_656 . no
As2 As3 Cu2 As3 -60.57(4) 3_656 3_656 . no
As4 As3 Cu2 Br2 -160.37(6) 3_656 3_656 . no
Cu2 As3 Cu2 Br2 98.26(4) 3_656 3_656 . no
As2 As3 Cu2 Br1 143.57(4) 3_656 3_656 . no
Fe1 As3 As4 As5 -47.58(3) . . . no
Fe1 As3 As4 Cu3 -112.53(4) . . . no
Cu2 As3 As4 As5 151.47(6) 3_656 . . no
Cu2 As3 As4 Cu3 86.52(7) 3_656 . . no
Cu2 As3 As4 Fe1 -160.95(7) 3_656 . . no
As2 As3 Cu2 As3 -103.14(3) . . 3_656 no
As4 As3 Cu2 As3 148.97(3) . . 3_656 no
Fe1 As3 Cu2 As3 -150.12(3) . . 3_656 no
As4 As3 Fe1 C3 -126.38(17) . . . no
Cu2 As3 Fe1 C3 142.56(17) . . . no
Cu2 As3 Fe1 C3 34.62(18) 3_656 . . no
As2 As3 Cu2 Br2 37.69(4) 3_656 3_656 . no
As4 As3 Fe1 C4 -86.18(18) . . . no
Cu2 As3 Fe1 C4 -177.24(18) . . . no
Cu2 As3 Fe1 C4 74.82(19) 3_656 . . no
Fe1 As3 Cu2 Br2 -13.13(8) 3_656 3_656 . no
As2 As3 Cu2 As2 -117.73(4) 3_656 3_656 . no
As4 As3 Cu2 As2 44.20(8) 3_656 3_656 . no
Cu2 As3 Cu2 As2 -57.16(4) 3_656 3_656 . no
Fe1 As3 Cu2 As2 -168.56(6) 3_656 3_656 . no
As2 As3 Fe1 As1 -38.47(3) . . . no
As4 As3 Fe1 As1 99.90(4) . . . no
Cu2 As3 Fe1 As1 8.84(4) . . . no
Cu2 As3 Fe1 As1 -99.10(7) 3_656 . . no
As4 As3 Fe1 As2 138.37(4) . . . no
As4 As3 Cu2 Br1 -84.29(9) . . . no
As2 As3 Fe1 C4 135.45(18) . . . no
Fe1 As3 Cu2 Br1 -23.37(10) . . . no
Cu2 As3 Cu2 Br1 126.75(9) 3_656 . . no
As2 As3 Cu2 Br2 166.34(4) . . . no
As4 As3 Cu2 Br2 58.45(4) . . . no
Fe1 As3 Cu2 Br2 119.37(4) . . . no
Cu2 As3 Cu2 Br2 -90.52(4) 3_656 . . no
As4 As3 Cu2 As2 -107.89(3) . . . no
Fe1 As3 Cu2 As2 -46.98(3) . . . no
Cu2 As3 Cu2 As2 103.14(3) 3_656 . . no
As4 As3 Fe1 C2 -153.7(2) . . . no
Cu2 As3 Fe1 C2 115.3(2) . . . no
Cu2 As3 Fe1 C2 7.3(2) 3_656 . . no
As2 As3 Fe1 C3 95.25(17) . . . no
Fe1 As3 Cu2 As3 -111.40(7) 3_656 3_656 . no
Cu2 As3 Fe1 As2 47.31(3) . . . no
Cu2 As3 Fe1 As2 -60.63(7) 3_656 . . no
As2 As3 As4 As5 -9.76(4) . . . no
As2 As3 As4 Cu3 -74.71(4) . . . no
As2 As3 As4 Fe1 37.82(3) . . . no
As2 As3 Fe1 C5 158.0(2) . . . no
As4 As3 Fe1 C5 -63.7(2) . . . no
Cu2 As3 Fe1 C5 -154.7(2) . . . no
Cu2 As3 Fe1 C5 97.3(3) 3_656 . . no
Cu2 As3 Fe1 As5 -157.01(6) 3_656 . . no
As2 As3 Fe1 C2 68.0(2) . . . no
Cu2 As3 As4 Cu3 -12.68(4) . . . no
As2 As3 Fe1 As4 -138.37(4) . . . no
Cu2 As3 Cu2 As3 0.00(3) 3_656 3_656 . no
As4 As3 Fe1 As5 41.99(3) . . . no
Cu2 As3 As4 Fe1 99.86(4) . . . no
Cu2 As3 Fe1 As5 -49.07(4) . . . no
Cu2 As3 As4 As5 52.28(4) . . . no
Cu2 As3 Fe1 As4 -91.06(4) . . . no
Cu2 As3 Fe1 As4 161.00(7) 3_656 . . no
As2 As3 Fe1 As5 -96.38(4) . . . no
Fe1 As4 As5 Cu1 -98.55(4) . . . no
As3 As4 Fe1 As2 -34.50(3) . . . no
Cu3 As4 Fe1 As1 -2.44(5) . . . no
Fe1 As4 As5 As1 -36.10(3) . . . no
As5 As4 Fe1 As1 34.42(3) . . . no
As3 As4 As5 As1 11.55(4) . . . no
As3 As4 As5 Cu1 -50.90(4) . . . no
Cu3 As4 As5 As1 106.35(4) . . . no
Cu3 As4 As5 Cu1 43.90(4) . . . no
Cu3 As4 As5 Fe1 142.45(4) . . . no
As3 As4 Fe1 As1 -93.37(4) . . . no
As5 As4 Cu3 N1 117.04(14) . . . no
Fe1 As4 Cu3 N1 154.07(14) . . . no
Fe1 As4 As5 Cu3 -142.45(4) . . . no
As3 As4 As5 Cu3 -94.80(4) . . . no
As3 As4 As5 Fe1 47.65(3) . . . no
Fe1 As4 Cu3 As5 37.04(4) . . . no
As3 As4 Cu3 N1 -139.88(14) . . . no
As3 As4 Cu3 Br2 -32.69(4) . . . no
As5 As4 Cu3 Br2 -135.78(4) . . . no
Fe1 As4 Cu3 Br2 -98.75(4) . . . no
As3 As4 Cu3 Br3 95.68(8) . . . no
As5 As4 Cu3 Br3 -7.42(8) . . . no
Fe1 As4 Cu3 Br3 29.62(10) . . . no
As5 As4 Fe1 As2 93.28(4) . . . no
Cu3 As4 Fe1 As2 56.43(5) . . . no
As5 As4 Fe1 As3 127.78(3) . . . no
Cu3 As4 Fe1 As3 90.93(4) . . . no
Cu3 As4 Fe1 C5 -129.93(17) . . . no
As3 As4 Fe1 As5 -127.78(3) . . . no
Cu3 As4 Fe1 As5 -36.85(4) . . . no
As3 As4 Fe1 C1 159.2(2) . . . no
As5 As4 Fe1 C1 -73.0(2) . . . no
Cu3 As4 Fe1 C1 -109.9(2) . . . no
As3 As4 Fe1 C2 105.0(5) . . . no
As5 As4 Fe1 C2 -127.2(5) . . . no
Cu3 As4 Fe1 C2 -164.1(4) . . . no
As3 As4 Fe1 C3 73.3(2) . . . no
As5 As4 Fe1 C3 -159.0(2) . . . no
As3 As4 Cu3 As5 103.09(3) . . . no
As5 As4 Fe1 C4 -132.13(17) . . . no
Cu3 As4 Fe1 C4 -168.98(17) . . . no
As3 As4 Fe1 C5 139.14(17) . . . no
As5 As4 Fe1 C5 -93.08(17) . . . no
Cu3 As4 Fe1 C3 164.2(2) . . . no
As3 As4 Fe1 C4 100.09(17) . . . no
Fe1 As5 Cu3 Br2 35.67(6) . . . no
As4 As5 Cu3 Br2 69.78(5) . . . no
Cu1 As5 Cu3 Br2 -61.96(5) . . . no
Cu1 As5 Cu3 Br3 44.47(3) . . . no
Fe1 As5 Cu3 Br3 142.09(3) . . . no
As1 As5 Cu3 As4 -98.41(4) . . . no
Cu1 As5 Cu3 As4 -131.73(4) . . . no
Fe1 As5 Cu3 As4 -34.11(3) . . . no
As1 As5 Cu3 Br3 77.79(4) . . . no
As4 As5 Cu3 Br3 176.20(4) . . . no
As4 As5 Cu3 N1 -79.09(15) . . . no
Cu1 As5 Cu3 N1 149.18(15) . . . no
Fe1 As5 Cu3 N1 -113.20(15) . . . no
As1 As5 Cu3 Br2 -28.64(7) . . . no
As4 As5 Cu1 Br3 -91.12(4) . . . no
Cu3 As5 Cu1 Br3 -48.10(3) . . . no
Fe1 As5 Cu1 Br3 -153.43(4) . . . no
As4 As5 Cu1 As1 100.80(4) . . . no
Cu3 As5 Cu1 As1 143.82(4) . . . no
Fe1 As5 Cu1 As1 38.49(3) . . . no
As1 As5 Cu1 As1 75.02(3) . . 3_556 no
As4 As5 Cu1 As1 175.82(3) . . 3_556 no
Cu3 As5 Cu1 As1 -141.16(4) . . 3_556 no
Fe1 As5 Cu1 As1 113.51(4) . . 3_556 no
As1 As5 Cu3 N1 -177.50(15) . . . no
As1 As5 Cu1 Br1 -53.73(7) . . . no
As4 As5 Cu1 Br1 47.07(8) . . . no
Cu3 As5 Cu1 Br1 90.09(7) . . . no
Fe1 As5 Cu1 Br1 -15.24(8) . . . no
As1 As5 Cu1 Br3 168.08(4) . . . no
As4 As5 Fe1 As1 -139.29(4) . . . no
Cu1 As5 Fe1 As1 -38.46(3) . . . no
Cu3 As5 Fe1 As1 -104.63(4) . . . no
As1 As5 Fe1 As2 40.72(3) . . . no
As4 As5 Fe1 As2 -98.57(4) . . . no
Cu1 As5 Fe1 As2 2.27(4) . . . no
Cu3 As5 Fe1 As2 -63.91(4) . . . no
As1 As5 Fe1 As3 97.78(4) . . . no
As4 As5 Fe1 As3 -41.51(3) . . . no
Cu1 As5 Fe1 As3 59.33(4) . . . no
Cu3 As5 Fe1 As3 -6.85(4) . . . no
As1 As5 Fe1 As4 139.29(4) . . . no
Cu1 As5 Fe1 As4 100.83(4) . . . no
Cu3 As5 Fe1 As4 34.66(3) . . . no
As1 As5 Fe1 C1 -87.13(17) . . . no
As4 As5 Fe1 C1 133.58(17) . . . no
Cu1 As5 Fe1 C1 -125.58(17) . . . no
Cu3 As5 Fe1 C1 168.24(17) . . . no
As1 As5 Fe1 C2 -64.7(2) . . . no
As4 As5 Fe1 C2 156.0(2) . . . no
Cu1 As5 Fe1 C2 -103.2(2) . . . no
Cu3 As5 Fe1 C2 -169.4(2) . . . no
As1 As5 Fe1 C4 -154.9(2) . . . no
As4 As5 Fe1 C4 65.9(2) . . . no
Cu1 As5 Fe1 C4 166.7(2) . . . no
Cu3 As5 Fe1 C4 100.5(2) . . . no
As1 As5 Fe1 C5 -126.82(17) . . . no
As4 As5 Fe1 C5 93.90(17) . . . no
Cu1 As5 Fe1 C5 -165.27(17) . . . no
Cu3 As5 Fe1 C5 128.56(17) . . . no
As1 Fe1 C1 C2 96.6(3) . . . no
As2 Fe1 C1 C2 44.9(4) . . . no
As4 Fe1 C1 C2 -151.4(3) . . . no
As5 Fe1 C1 C2 153.9(3) . . . no
C3 Fe1 C1 C2 -37.5(4) . . . no
C4 Fe1 C1 C2 -81.5(4) . . . no
C5 Fe1 C1 C2 -119.0(5) . . . no
As1 Fe1 C1 C5 -144.4(3) . . . no
As2 Fe1 C1 C5 163.9(3) . . . no
As4 Fe1 C1 C5 -32.4(4) . . . no
As5 Fe1 C1 C5 -87.1(3) . . . no
C2 Fe1 C1 C5 119.0(5) . . . no
C3 Fe1 C1 C5 81.5(4) . . . no
C4 Fe1 C1 C5 37.5(4) . . . no
As1 Fe1 C1 C6 -25.9(6) . . . no
As2 Fe1 C1 C6 -77.7(6) . . . no
As4 Fe1 C1 C6 86.1(6) . . . no
As5 Fe1 C1 C6 31.3(6) . . . no
C2 Fe1 C1 C6 -122.6(7) . . . no
C3 Fe1 C1 C6 -160.1(7) . . . no
C4 Fe1 C1 C6 155.9(7) . . . no
C5 Fe1 C1 C6 118.4(7) . . . no
As3 Fe1 C5 C10 84.1(6) . . . no
As4 Fe1 C5 C10 35.5(6) . . . no
As5 Fe1 C5 C10 -22.0(6) . . . no
C1 Fe1 C5 C10 -120.9(7) . . . no
C2 Fe1 C5 C10 -157.7(6) . . . no
C3 Fe1 C5 C10 159.0(6) . . . no
C4 Fe1 C5 C10 120.8(7) . . . no
C5 Fe1 C3 C8 -156.5(7) . . . no
C4 Fe1 C2 C7 -158.6(7) . . . no
C5 Fe1 C2 C7 158.4(7) . . . no
C5 Fe1 C4 C9 -122.8(8) . . . no
As3 Fe1 C2 C3 45.9(4) . . . no
As4 Fe1 C2 C3 -43.8(6) . . . no
As5 Fe1 C2 C3 -155.9(3) . . . no
C1 Fe1 C2 C3 -119.0(5) . . . no
C4 Fe1 C2 C3 -38.4(3) . . . no
As1 Fe1 C2 C1 -86.8(3) . . . no
As2 Fe1 C2 C1 -144.3(3) . . . no
As3 Fe1 C2 C1 164.9(3) . . . no
As4 Fe1 C2 C1 75.3(6) . . . no
As5 Fe1 C2 C1 -36.9(4) . . . no
C3 Fe1 C2 C1 119.0(5) . . . no
C4 Fe1 C2 C1 80.6(4) . . . no
C5 Fe1 C2 C1 37.6(4) . . . no
As1 Fe1 C2 C3 154.1(3) . . . no
As2 Fe1 C2 C3 96.7(3) . . . no
As1 Fe1 C3 C4 -152.7(3) . . . no
As2 Fe1 C3 C4 154.7(3) . . . no
As3 Fe1 C3 C4 97.8(3) . . . no
As4 Fe1 C3 C4 44.6(4) . . . no
C1 Fe1 C3 C4 -80.9(4) . . . no
C5 Fe1 C2 C3 -81.5(4) . . . no
As1 Fe1 C2 C7 34.0(6) . . . no
As2 Fe1 C2 C7 -23.5(6) . . . no
As3 Fe1 C2 C7 -74.3(6) . . . no
As4 Fe1 C2 C7 -163.9(4) . . . no
As5 Fe1 C2 C7 83.9(6) . . . no
C1 Fe1 C2 C7 120.8(7) . . . no
C3 Fe1 C2 C7 -120.2(7) . . . no
C2 Fe1 C4 C9 157.0(7) . . . no
C3 Fe1 C4 C9 119.0(7) . . . no
C5 Fe1 C4 C3 118.2(5) . . . no
As1 Fe1 C4 C5 -43.0(7) . . . no
As2 Fe1 C4 C5 -153.4(3) . . . no
As3 Fe1 C4 C5 154.0(3) . . . no
As4 Fe1 C4 C5 97.8(3) . . . no
C2 Fe1 C3 C4 -117.6(5) . . . no
C5 Fe1 C3 C4 -37.5(3) . . . no
As1 Fe1 C4 C3 75.2(6) . . . no
As1 Fe1 C3 C2 -35.1(4) . . . no
As2 Fe1 C3 C2 -87.7(3) . . . no
As3 Fe1 C3 C2 -144.6(3) . . . no
As4 Fe1 C3 C2 162.2(3) . . . no
C1 Fe1 C3 C2 36.8(3) . . . no
C4 Fe1 C3 C2 117.6(5) . . . no
C5 Fe1 C3 C2 80.2(4) . . . no
C2 Fe1 C5 C1 -36.8(4) . . . no
C3 Fe1 C5 C1 -80.2(4) . . . no
C4 Fe1 C5 C1 -118.4(5) . . . no
As1 Fe1 C5 C4 162.9(3) . . . no
As3 Fe1 C5 C4 -36.7(5) . . . no
As5 Fe1 C4 C5 47.7(4) . . . no
C1 Fe1 C4 C5 -37.8(4) . . . no
As1 Fe1 C3 C8 88.3(6) . . . no
As2 Fe1 C3 C8 35.7(6) . . . no
As3 Fe1 C3 C8 -21.2(6) . . . no
As4 Fe1 C3 C8 -74.4(6) . . . no
C1 Fe1 C3 C8 160.1(7) . . . no
C2 Fe1 C3 C8 123.4(8) . . . no
C4 Fe1 C3 C8 -119.0(7) . . . no
C2 Fe1 C4 C3 37.9(3) . . . no
C2 Fe1 C4 C5 -80.2(4) . . . no
C3 Fe1 C4 C5 -118.2(5) . . . no
As2 Fe1 C4 C3 -35.2(4) . . . no
As3 Fe1 C4 C3 -87.9(3) . . . no
As4 Fe1 C4 C3 -144.0(3) . . . no
As4 Fe1 C5 C4 -85.3(4) . . . no
As5 Fe1 C5 C4 -142.8(3) . . . no
C1 Fe1 C4 C9 -160.6(7) . . . no
C1 Fe1 C5 C4 118.4(5) . . . no
C2 Fe1 C5 C4 81.6(4) . . . no
As1 Fe1 C4 C9 -165.8(4) . . . no
As2 Fe1 C4 C9 83.8(6) . . . no
As5 Fe1 C4 C3 165.9(3) . . . no
C1 Fe1 C4 C3 80.4(4) . . . no
As5 Fe1 C4 C9 -75.1(6) . . . no
As5 Fe1 C5 C1 98.8(3) . . . no
As3 Fe1 C4 C9 31.2(6) . . . no
As4 Fe1 C4 C9 -25.0(6) . . . no
C3 Fe1 C5 C4 38.2(4) . . . no
As4 Fe1 C5 C1 156.3(3) . . . no
As1 Fe1 C5 C10 -76.3(6) . . . no
As3 Fe1 C5 C1 -155.0(3) . . . no
As1 Fe1 C5 C1 44.6(4) . . . no
C6 C1 C5 Fe1 -125.5(6) . . . no
C6 C1 C5 C4 174.1(6) . . . no
C6 C1 C5 C10 -1.9(10) . . . no
C6 C1 C2 C3 -173.6(6) . . . no
C6 C1 C2 Fe1 126.0(7) . . . no
C2 C1 C5 C4 0.0(7) . . . no
C2 C1 C5 C10 -176.0(6) . . . no
Fe1 C1 C5 C10 123.6(7) . . . no
C6 C1 C2 C7 1.6(11) . . . no
C5 C1 C2 C7 175.5(6) . . . no
C2 C1 C5 Fe1 60.4(5) . . . no
Fe1 C1 C5 C4 -60.4(4) . . . no
Fe1 C1 C2 C3 60.4(5) . . . no
Fe1 C1 C2 C7 -124.5(6) . . . no
C5 C1 C2 C3 0.4(7) . . . no
C5 C1 C2 Fe1 -60.1(5) . . . no
C1 C2 C3 C8 175.4(7) . . . no
C1 C2 C3 C4 -0.6(7) . . . no
C7 C2 C3 Fe1 124.2(6) . . . no
C7 C2 C3 C4 -175.7(6) . . . no
Fe1 C2 C3 C4 60.1(4) . . . no
C1 C2 C3 Fe1 -60.7(5) . . . no
Fe1 C2 C3 C8 -124.0(7) . . . no
C7 C2 C3 C8 0.2(11) . . . no
C2 C3 C4 C9 174.3(6) . . . no
C2 C3 C4 C5 0.6(7) . . . no
Fe1 C3 C4 C5 61.1(4) . . . no
C8 C3 C4 C5 -175.5(7) . . . no
C8 C3 C4 C9 -1.8(11) . . . no
C8 C3 C4 Fe1 123.4(7) . . . no
C2 C3 C4 Fe1 -60.6(4) . . . no
Fe1 C3 C4 C9 -125.1(7) . . . no
Fe1 C4 C5 C1 60.6(4) . . . no
Fe1 C4 C5 C10 -123.4(7) . . . no
C3 C4 C5 Fe1 -61.0(4) . . . no
C3 C4 C5 C1 -0.3(7) . . . no
C3 C4 C5 C10 175.7(6) . . . no
C9 C4 C5 Fe1 125.5(7) . . . no
C9 C4 C5 C1 -173.9(7) . . . no
C9 C4 C5 C10 2.1(11) . . . no
